data_2015184
loop_
_publ_author_name
'Dan Jin'
'De-Chun Zhang'

_publ_section_title
;
 4-[2-(4-Cyanophenyl)ethenyl]-<i>N</i>-methylpyridinium
 tetraphenylborate
;
_journal_coeditor_code SF1010
_journal_issue 11
_journal_name_full 'Acta Crystallographica Section C'
_journal_page_first o657
_journal_page_last o659
_journal_paper_doi 10.1107/S010827010503060X
_journal_volume 61
_journal_year 2005
_chemical_formula_iupac 'C15 H13 N2 + , C24 H20 B -'
_chemical_formula_moiety 'C15 H13 N2 + , C24 H20 B -'
_chemical_formula_sum 'C39 H33 B N2'
_chemical_formula_weight 540.48
_chemical_name_systematic
;
4-[2-(4-Cyanophenyl)ethenyl]-N-methylpyridinium tetraphenylborate
;
_space_group_IT_number 9
_symmetry_cell_setting monoclinic
_symmetry_space_group_name_Hall 'C -2yc'
_symmetry_space_group_name_H-M 'C 1 c 1'
_atom_sites_solution_hydrogens geom
_atom_sites_solution_primary direct
_atom_sites_solution_secondary difmap
_audit_creation_method SHELXL97
_cell_angle_alpha 90.00
_cell_angle_beta 111.543(5)
_cell_angle_gamma 90.00
_cell_formula_units_Z 4
_cell_length_a 16.930(3)
_cell_length_b 10.7694(18)
_cell_length_c 17.665(3)
_cell_measurement_reflns_used 5327
_cell_measurement_temperature 193(2)
_cell_measurement_theta_max 25.3
_cell_measurement_theta_min 3.0
_cell_volume 2995.8(9)
_computing_cell_refinement CrystalClear
_computing_data_collection 'CrystalClear (Rigaku, 1999)'
_computing_data_reduction 'CrystalStructure (Rigaku, 2000)'
_computing_molecular_graphics 'Please provide details'
_computing_publication_material 'Please provide details'
_computing_structure_refinement 'SHELXL97 (Sheldrick, 1997)'
_computing_structure_solution 'SHELXS97 (Sheldrick, 1997)'
_diffrn_ambient_temperature 193(2)
_diffrn_detector_area_resol_mean 7.31
_diffrn_measured_fraction_theta_full 0.997
_diffrn_measured_fraction_theta_max 0.997
_diffrn_measurement_device_type 'Rigaku Mercury'
_diffrn_measurement_method \w
_diffrn_radiation_monochromator graphite
_diffrn_radiation_source 'fine-focus sealed tube'
_diffrn_radiation_type MoK\a
_diffrn_radiation_wavelength 0.71070
_diffrn_reflns_av_R_equivalents 0.0469
_diffrn_reflns_av_sigmaI/netI 0.0356
_diffrn_reflns_limit_h_max 20
_diffrn_reflns_limit_h_min -20
_diffrn_reflns_limit_k_max 12
_diffrn_reflns_limit_k_min -12
_diffrn_reflns_limit_l_max 21
_diffrn_reflns_limit_l_min -20
_diffrn_reflns_number 14471
_diffrn_reflns_theta_full 25.34
_diffrn_reflns_theta_max 25.34
_diffrn_reflns_theta_min 3.01
_exptl_absorpt_coefficient_mu 0.069
_exptl_absorpt_correction_T_max 0.9925
_exptl_absorpt_correction_T_min 0.9664
_exptl_absorpt_correction_type multi-scan
_exptl_absorpt_process_details '(Jacobson, 1998)'
_exptl_crystal_colour yellow
_exptl_crystal_density_diffrn 1.198
_exptl_crystal_density_method 'not measured'
_exptl_crystal_description block
_exptl_crystal_F_000 1144
_exptl_crystal_size_max 0.50
_exptl_crystal_size_mid 0.19
_exptl_crystal_size_min 0.11
_refine_diff_density_max 0.150
_refine_diff_density_min -0.184
_refine_ls_extinction_method none
_refine_ls_goodness_of_fit_ref 1.106
_refine_ls_hydrogen_treatment constr
_refine_ls_matrix_type full
_refine_ls_number_parameters 381
_refine_ls_number_reflns 2726
_refine_ls_number_restraints 2
_refine_ls_restrained_S_all 1.106
_refine_ls_R_factor_all 0.0627
_refine_ls_R_factor_gt 0.0510
_refine_ls_shift/su_max 0.000
_refine_ls_shift/su_mean 0.000
_refine_ls_structure_factor_coef Fsqd
_refine_ls_weighting_details 'calc w = 1/[\s^2^(Fo^2^)+(0.0568P)^2^+0.9638P] where P=(Fo^2^+2Fc^2^)/3'
_refine_ls_weighting_scheme calc
_refine_ls_wR_factor_gt 0.1143
_refine_ls_wR_factor_ref 0.1208
_reflns_number_gt 2355
_reflns_number_total 2726
_reflns_threshold_expression I>2\s(I)
_cod_data_source_file sf1010.cif
_cod_data_source_block I
_cod_original_sg_symbol_H-M 'C c'
_cod_database_code 2015184
_cod_database_fobs_code 2015184

loop_
_symmetry_equiv_pos_as_xyz
'x, y, z'
'x, -y, z+1/2'
'x+1/2, y+1/2, z'
'x+1/2, -y+1/2, z+1/2'

loop_
_atom_site_label
_atom_site_fract_x
_atom_site_fract_y
_atom_site_fract_z
_atom_site_U_iso_or_equiv
_atom_site_adp_type
_atom_site_calc_flag
_atom_site_refinement_flags
_atom_site_occupancy
_atom_site_disorder_assembly
_atom_site_disorder_group
_atom_site_type_symbol
N1 0.4647(2) 0.4662(3) 0.2605(2) 0.0435(9) Uani d . 1 . . N
N2 0.9400(3) -0.0179(4) -0.0027(3) 0.0747(12) Uani d . 1 . . N
C1 0.4553(3) 0.3487(4) 0.2330(3) 0.0500(12) Uani d . 1 . . C
H1 0.4088 0.3006 0.2344 0.060 Uiso calc R 1 . . H
C2 0.5111(3) 0.2977(4) 0.2032(3) 0.0475(12) Uani d . 1 . . C
H2 0.5031 0.2148 0.1835 0.057 Uiso calc R 1 . . H
C3 0.5811(3) 0.3668(4) 0.2012(3) 0.0377(9) Uani d . 1 . . C
C4 0.5896(3) 0.4865(4) 0.2316(3) 0.0456(11) Uani d . 1 . . C
H4 0.6364 0.5359 0.2327 0.055 Uiso calc R 1 . . H
C5 0.5309(3) 0.5341(4) 0.2602(3) 0.0495(12) Uani d . 1 . . C
H5 0.5372 0.6168 0.2801 0.059 Uiso calc R 1 . . H
C6 0.6439(3) 0.3179(4) 0.1711(3) 0.0431(11) Uani d . 1 . . C
H6 0.6907 0.3703 0.1758 0.052 Uiso calc R 1 . . H
C7 0.6425(3) 0.2070(4) 0.1377(3) 0.0415(11) Uani d . 1 . . C
H7 0.5955 0.1547 0.1322 0.050 Uiso calc R 1 . . H
C8 0.7070(3) 0.1584(4) 0.1085(3) 0.0370(9) Uani d . 1 . . C
C9 0.7002(3) 0.0375(4) 0.0794(3) 0.0410(10) Uani d . 1 . . C
H9 0.6536 -0.0124 0.0787 0.049 Uiso calc R 1 . . H
C10 0.7594(3) -0.0112(4) 0.0516(3) 0.0448(11) Uani d . 1 . . C
H10 0.7551 -0.0950 0.0336 0.054 Uiso calc R 1 . . H
C11 0.8256(3) 0.0629(4) 0.0501(3) 0.0422(10) Uani d . 1 . . C
C12 0.8327(3) 0.1849(4) 0.0770(3) 0.0451(11) Uani d . 1 . . C
H12 0.8779 0.2357 0.0752 0.054 Uiso calc R 1 . . H
C13 0.7734(3) 0.2319(4) 0.1063(3) 0.0423(11) Uani d . 1 . . C
H13 0.7782 0.3152 0.1251 0.051 Uiso calc R 1 . . H
C14 0.4017(3) 0.5208(5) 0.2908(3) 0.0613(14) Uani d . 1 . . C
H14A 0.4139 0.4935 0.3469 0.092 Uiso calc R 1 . . H
H14B 0.3446 0.4934 0.2562 0.092 Uiso calc R 1 . . H
H14C 0.4048 0.6116 0.2892 0.092 Uiso calc R 1 . . H
C15 0.8883(3) 0.0161(4) 0.0200(3) 0.0532(12) Uani d . 1 . . C
C16 0.8483(2) 0.5763(3) 0.3257(2) 0.0292(9) Uani d . 1 . . C
C17 0.8391(3) 0.5383(4) 0.2467(2) 0.0331(9) Uani d . 1 . . C
H17 0.8663 0.4638 0.2408 0.040 Uiso calc R 1 . . H
C18 0.7929(3) 0.6035(4) 0.1777(2) 0.0384(10) Uani d . 1 . . C
H18 0.7892 0.5739 0.1259 0.046 Uiso calc R 1 . . H
C19 0.7517(3) 0.7123(4) 0.1835(3) 0.0440(11) Uani d . 1 . . C
H19 0.7186 0.7567 0.1360 0.053 Uiso calc R 1 . . H
C20 0.7598(3) 0.7549(4) 0.2598(3) 0.0407(10) Uani d . 1 . . C
H20 0.7328 0.8301 0.2649 0.049 Uiso calc R 1 . . H
C21 0.8071(3) 0.6886(3) 0.3289(3) 0.0329(9) Uani d . 1 . . C
H21 0.8118 0.7203 0.3806 0.040 Uiso calc R 1 . . H
C22 0.9388(2) 0.5649(3) 0.4899(2) 0.0283(8) Uani d . 1 . . C
C23 0.9838(3) 0.6748(3) 0.4932(2) 0.0322(9) Uani d . 1 . . C
H23 0.9800 0.7127 0.4435 0.039 Uiso calc R 1 . . H
C24 1.0337(2) 0.7315(4) 0.5657(3) 0.0361(10) Uani d . 1 . . C
H24 1.0639 0.8055 0.5649 0.043 Uiso calc R 1 . . H
C25 1.0391(3) 0.6794(4) 0.6393(3) 0.0400(10) Uani d . 1 . . C
H25 1.0728 0.7176 0.6891 0.048 Uiso calc R 1 . . H
C26 0.9949(3) 0.5709(4) 0.6395(3) 0.0378(10) Uani d . 1 . . C
H26 0.9978 0.5348 0.6895 0.045 Uiso calc R 1 . . H
C27 0.9463(2) 0.5154(3) 0.5659(2) 0.0312(9) Uani d . 1 . . C
H27 0.9170 0.4407 0.5671 0.037 Uiso calc R 1 . . H
C28 0.8121(3) 0.4040(3) 0.4092(2) 0.0316(9) Uani d . 1 . . C
C29 0.7566(3) 0.4509(4) 0.4453(3) 0.0369(10) Uani d . 1 . . C
H29 0.7679 0.5305 0.4701 0.044 Uiso calc R 1 . . H
C30 0.6864(3) 0.3864(4) 0.4463(3) 0.0447(11) Uani d . 1 . . C
H30 0.6509 0.4210 0.4718 0.054 Uiso calc R 1 . . H
C31 0.6685(3) 0.2712(5) 0.4098(3) 0.0498(12) Uani d . 1 . . C
H31 0.6208 0.2256 0.4108 0.060 Uiso calc R 1 . . H
C32 0.7191(3) 0.2225(4) 0.3721(3) 0.0475(12) Uani d . 1 . . C
H32 0.7064 0.1434 0.3465 0.057 Uiso calc R 1 . . H
C33 0.7899(3) 0.2894(4) 0.3713(3) 0.0401(10) Uani d . 1 . . C
H33 0.8237 0.2552 0.3438 0.048 Uiso calc R 1 . . H
C34 0.9709(3) 0.4051(3) 0.3984(2) 0.0286(9) Uani d . 1 . . C
C35 0.9939(3) 0.2889(3) 0.4353(2) 0.0336(9) Uani d . 1 . . C
H35 0.9591 0.2524 0.4610 0.040 Uiso calc R 1 . . H
C36 1.0645(3) 0.2251(4) 0.4361(3) 0.0436(11) Uani d . 1 . . C
H36 1.0771 0.1461 0.4617 0.052 Uiso calc R 1 . . H
C37 1.1176(3) 0.2748(4) 0.4002(3) 0.0424(11) Uani d . 1 . . C
H37 1.1663 0.2306 0.4004 0.051 Uiso calc R 1 . . H
C38 1.0981(3) 0.3900(4) 0.3640(3) 0.0383(10) Uani d . 1 . . C
H38 1.1339 0.4262 0.3393 0.046 Uiso calc R 1 . . H
C39 1.0262(2) 0.4535(4) 0.3634(2) 0.0324(9) Uani d . 1 . . C
H39 1.0142 0.5328 0.3383 0.039 Uiso calc R 1 . . H
B1 0.8930(4) 0.4878(3) 0.4058(3) 0.0287(7) Uani d . 1 . . B

loop_
_atom_site_aniso_label
_atom_site_aniso_U_11
_atom_site_aniso_U_22
_atom_site_aniso_U_33
_atom_site_aniso_U_12
_atom_site_aniso_U_13
_atom_site_aniso_U_23
N1 0.037(2) 0.044(2) 0.049(2) -0.0032(16) 0.0149(18) -0.0100(17)
N2 0.086(3) 0.059(3) 0.097(3) -0.004(2) 0.054(3) -0.021(2)
C1 0.035(3) 0.048(3) 0.070(3) -0.010(2) 0.022(2) -0.016(2)
C2 0.039(3) 0.035(2) 0.069(3) -0.0112(18) 0.020(2) -0.014(2)
C3 0.037(2) 0.039(2) 0.038(2) -0.0072(19) 0.0147(19) -0.0018(18)
C4 0.053(3) 0.042(2) 0.048(3) -0.015(2) 0.025(2) -0.007(2)
C5 0.062(3) 0.038(2) 0.056(3) -0.012(2) 0.030(3) -0.011(2)
C6 0.031(2) 0.052(3) 0.048(2) -0.0093(19) 0.016(2) -0.008(2)
C7 0.035(2) 0.043(2) 0.046(3) -0.0116(18) 0.014(2) -0.0036(19)
C8 0.031(2) 0.036(2) 0.041(2) -0.0046(17) 0.0104(19) -0.0006(18)
C9 0.043(3) 0.036(2) 0.044(2) -0.0085(19) 0.016(2) -0.0051(19)
C10 0.053(3) 0.035(2) 0.047(3) -0.0085(19) 0.019(2) -0.0063(19)
C11 0.048(3) 0.043(2) 0.040(2) 0.000(2) 0.020(2) -0.0056(19)
C12 0.042(3) 0.040(2) 0.055(3) -0.0098(19) 0.021(2) -0.009(2)
C13 0.040(3) 0.036(2) 0.055(3) -0.0089(18) 0.022(2) -0.014(2)
C14 0.052(3) 0.064(3) 0.077(4) -0.003(2) 0.035(3) -0.020(3)
C15 0.062(3) 0.044(3) 0.059(3) -0.004(2) 0.029(3) -0.013(2)
C16 0.022(2) 0.0327(19) 0.034(2) -0.0034(16) 0.0119(18) -0.0019(16)
C17 0.030(2) 0.035(2) 0.033(2) -0.0029(16) 0.0103(18) -0.0013(17)
C18 0.030(2) 0.055(3) 0.028(2) -0.0047(18) 0.0089(18) 0.0032(18)
C19 0.031(2) 0.050(2) 0.047(3) 0.0003(19) 0.009(2) 0.022(2)
C20 0.026(2) 0.042(2) 0.055(3) 0.0023(16) 0.015(2) 0.0094(19)
C21 0.024(2) 0.036(2) 0.039(2) 0.0016(16) 0.0120(18) 0.0058(17)
C22 0.023(2) 0.0309(19) 0.030(2) 0.0036(16) 0.0087(17) -0.0002(16)
C23 0.032(2) 0.033(2) 0.034(2) -0.0009(16) 0.0149(18) -0.0005(16)
C24 0.028(2) 0.033(2) 0.047(2) -0.0032(15) 0.0128(18) -0.0063(18)
C25 0.027(2) 0.050(2) 0.037(2) 0.0004(18) 0.0052(18) -0.0100(19)
C26 0.036(2) 0.042(2) 0.033(2) 0.0046(17) 0.0093(18) 0.0000(17)
C27 0.027(2) 0.0310(19) 0.034(2) -0.0005(15) 0.0104(18) -0.0002(16)
C28 0.032(2) 0.035(2) 0.027(2) -0.0046(16) 0.0100(19) 0.0019(16)
C29 0.033(2) 0.043(2) 0.035(2) 0.0012(18) 0.0139(19) 0.0001(18)
C30 0.027(3) 0.064(3) 0.044(3) 0.002(2) 0.014(2) 0.013(2)
C31 0.035(3) 0.060(3) 0.051(3) -0.014(2) 0.011(2) 0.013(2)
C32 0.040(3) 0.047(3) 0.049(3) -0.012(2) 0.009(2) 0.003(2)
C33 0.041(3) 0.037(2) 0.042(2) -0.0038(19) 0.015(2) 0.0001(19)
C34 0.028(2) 0.028(2) 0.027(2) -0.0032(15) 0.0075(18) -0.0045(16)
C35 0.031(2) 0.035(2) 0.035(2) 0.0025(17) 0.0117(19) 0.0004(17)
C36 0.044(3) 0.033(2) 0.050(3) 0.0089(19) 0.014(2) 0.0011(19)
C37 0.029(2) 0.050(3) 0.045(3) 0.0048(19) 0.009(2) -0.010(2)
C38 0.033(3) 0.047(2) 0.038(2) -0.0034(18) 0.016(2) -0.007(2)
C39 0.027(2) 0.0328(19) 0.034(2) 0.0001(16) 0.0078(18) -0.0035(17)
B1 0.0270(15) 0.0306(18) 0.0292(15) 0.000(2) 0.0111(13) 0.001(2)

loop_
_atom_type_symbol
_atom_type_description
_atom_type_scat_dispersion_real
_atom_type_scat_dispersion_imag
_atom_type_scat_source
C C 0.0033 0.0000 'International Tables Vol C Tables 4.2.6.8 and 6.1.1.4'
H H 0.0000 0.0000 'International Tables Vol C Tables 4.2.6.8 and 6.1.1.4'
B B 0.0013 0.0000 'International Tables Vol C Tables 4.2.6.8 and 6.1.1.4'
N N 0.0061 0.0000 'International Tables Vol C Tables 4.2.6.8 and 6.1.1.4'

loop_
_geom_angle_atom_site_label_1
_geom_angle_atom_site_label_2
_geom_angle_atom_site_label_3
_geom_angle
_geom_angle_publ_flag
C5 N1 C1 120.0(4) y
C5 N1 C14 120.0(4) y
C1 N1 C14 120.0(4) y
N1 C1 C2 121.0(4) ?
N1 C1 H1 119.5 ?
C2 C1 H1 119.5 ?
C1 C2 C3 120.5(4) ?
C1 C2 H2 119.7 ?
C3 C2 H2 119.7 ?
C4 C3 C2 116.8(4) y
C4 C3 C6 119.6(4) y
C2 C3 C6 123.6(4) y
C5 C4 C3 120.4(4) ?
C5 C4 H4 119.8 ?
C3 C4 H4 119.8 ?
N1 C5 C4 121.3(4) ?
N1 C5 H5 119.4 ?
C4 C5 H5 119.4 ?
C7 C6 C3 126.3(3) y
C7 C6 H6 116.8 ?
C3 C6 H6 116.8 ?
C6 C7 C8 125.7(3) y
C6 C7 H7 117.2 ?
C8 C7 H7 117.2 ?
C13 C8 C9 118.8(4) y
C13 C8 C7 121.5(4) y
C9 C8 C7 119.6(4) y
C10 C9 C8 121.2(4) ?
C10 C9 H9 119.4 ?
C8 C9 H9 119.4 ?
C9 C10 C11 119.3(4) ?
C9 C10 H10 120.3 ?
C11 C10 H10 120.3 ?
C10 C11 C12 120.6(4) y
C10 C11 C15 121.1(4) y
C12 C11 C15 118.3(4) y
C13 C12 C11 119.4(4) ?
C13 C12 H12 120.3 ?
C11 C12 H12 120.3 ?
C12 C13 C8 120.6(4) ?
C12 C13 H13 119.7 ?
C8 C13 H13 119.7 ?
N1 C14 H14A 109.5 ?
N1 C14 H14B 109.5 ?
H14A C14 H14B 109.5 ?
N1 C14 H14C 109.5 ?
H14A C14 H14C 109.5 ?
H14B C14 H14C 109.5 ?
N2 C15 C11 177.7(5) y
C17 C16 C21 114.5(4) ?
C17 C16 B1 122.2(3) ?
C21 C16 B1 122.8(3) ?
C18 C17 C16 123.4(4) ?
C18 C17 H17 118.3 ?
C16 C17 H17 118.3 ?
C17 C18 C19 120.3(4) ?
C17 C18 H18 119.9 ?
C19 C18 H18 119.9 ?
C20 C19 C18 118.7(4) ?
C20 C19 H19 120.6 ?
C18 C19 H19 120.6 ?
C19 C20 C21 120.4(4) ?
C19 C20 H20 119.8 ?
C21 C20 H20 119.8 ?
C20 C21 C16 122.7(4) ?
C20 C21 H21 118.6 ?
C16 C21 H21 118.6 ?
C23 C22 C27 115.1(4) ?
C23 C22 B1 122.7(3) ?
C27 C22 B1 121.6(3) ?
C24 C23 C22 123.3(4) ?
C24 C23 H23 118.4 ?
C22 C23 H23 118.4 ?
C25 C24 C23 119.6(4) ?
C25 C24 H24 120.2 ?
C23 C24 H24 120.2 ?
C24 C25 C26 119.6(4) ?
C24 C25 H25 120.2 ?
C26 C25 H25 120.2 ?
C25 C26 C27 119.5(4) ?
C25 C26 H26 120.2 ?
C27 C26 H26 120.2 ?
C26 C27 C22 123.0(4) ?
C26 C27 H27 118.5 ?
C22 C27 H27 118.5 ?
C33 C28 C29 115.4(4) ?
C33 C28 B1 123.1(4) ?
C29 C28 B1 121.2(4) ?
C30 C29 C28 123.1(4) ?
C30 C29 H29 118.5 ?
C28 C29 H29 118.5 ?
C31 C30 C29 119.2(4) ?
C31 C30 H30 120.4 ?
C29 C30 H30 120.4 ?
C32 C31 C30 120.2(4) ?
C32 C31 H31 119.9 ?
C30 C31 H31 119.9 ?
C31 C32 C33 119.8(4) ?
C31 C32 H32 120.1 ?
C33 C32 H32 120.1 ?
C28 C33 C32 122.2(4) ?
C28 C33 H33 118.9 ?
C32 C33 H33 118.9 ?
C39 C34 C35 115.1(4) ?
C39 C34 B1 121.5(3) ?
C35 C34 B1 123.0(4) ?
C36 C35 C34 122.9(4) ?
C36 C35 H35 118.5 ?
C34 C35 H35 118.5 ?
C35 C36 C37 120.7(4) ?
C35 C36 H36 119.6 ?
C37 C36 H36 119.6 ?
C38 C37 C36 118.3(4) ?
C38 C37 H37 120.8 ?
C36 C37 H37 120.8 ?
C37 C38 C39 120.3(4) ?
C37 C38 H38 119.8 ?
C39 C38 H38 119.8 ?
C38 C39 C34 122.6(4) ?
C38 C39 H39 118.7 ?
C34 C39 H39 118.7 ?
C22 B1 C34 102.9(4) y
C22 B1 C16 113.8(2) y
C34 B1 C16 112.2(4) y
C22 B1 C28 111.5(4) y
C34 B1 C28 114.0(2) y
C16 B1 C28 102.8(4) y

loop_
_geom_bond_atom_site_label_1
_geom_bond_atom_site_label_2
_geom_bond_site_symmetry_2
_geom_bond_distance
_geom_bond_publ_flag
N1 C5 . 1.339(6) y
N1 C1 . 1.344(6) y
N1 C14 . 1.479(6) y
N2 C15 . 1.148(6) y
C1 C2 . 1.355(6) ?
C1 H1 . 0.9500 ?
C2 C3 . 1.410(6) ?
C2 H2 . 0.9500 ?
C3 C4 . 1.383(6) ?
C3 C6 . 1.451(6) y
C4 C5 . 1.369(6) ?
C4 H4 . 0.9500 ?
C5 H5 . 0.9500 ?
C6 C7 . 1.328(5) y
C6 H6 . 0.9500 ?
C7 C8 . 1.464(6) y
C7 H7 . 0.9500 ?
C8 C13 . 1.387(6) ?
C8 C9 . 1.390(6) ?
C9 C10 . 1.373(6) ?
C9 H9 . 0.9500 ?
C10 C11 . 1.384(6) ?
C10 H10 . 0.9500 ?
C11 C12 . 1.387(6) ?
C11 C15 . 1.443(6) y
C12 C13 . 1.384(6) ?
C12 H12 . 0.9500 ?
C13 H13 . 0.9500 ?
C14 H14A . 0.9800 ?
C14 H14B . 0.9800 ?
C14 H14C . 0.9800 ?
C16 C17 . 1.407(5) ?
C16 C21 . 1.408(5) ?
C16 B1 . 1.643(6) y
C17 C18 . 1.375(6) ?
C17 H17 . 0.9500 ?
C18 C19 . 1.387(6) ?
C18 H18 . 0.9500 ?
C19 C20 . 1.382(7) ?
C19 H19 . 0.9500 ?
C20 C21 . 1.387(6) ?
C20 H20 . 0.9500 ?
C21 H21 . 0.9500 ?
C22 C23 . 1.397(5) ?
C22 C27 . 1.406(5) ?
C22 B1 . 1.628(6) y
C23 C24 . 1.390(6) ?
C23 H23 . 0.9500 ?
C24 C25 . 1.387(6) ?
C24 H24 . 0.9500 ?
C25 C26 . 1.388(6) ?
C25 H25 . 0.9500 ?
C26 C27 . 1.393(6) ?
C26 H26 . 0.9500 ?
C27 H27 . 0.9500 ?
C28 C33 . 1.389(6) ?
C28 C29 . 1.410(6) ?
C28 B1 . 1.660(6) y
C29 C30 . 1.382(6) ?
C29 H29 . 0.9500 ?
C30 C31 . 1.380(7) ?
C30 H30 . 0.9500 ?
C31 C32 . 1.369(7) ?
C31 H31 . 0.9500 ?
C32 C33 . 1.403(6) ?
C32 H32 . 0.9500 ?
C33 H33 . 0.9500 ?
C34 C39 . 1.397(6) ?
C34 C35 . 1.398(5) ?
C34 B1 . 1.635(6) y
C35 C36 . 1.375(6) ?
C35 H35 . 0.9500 ?
C36 C37 . 1.385(7) ?
C36 H36 . 0.9500 ?
C37 C38 . 1.379(6) ?
C37 H37 . 0.9500 ?
C38 C39 . 1.394(6) ?
C38 H38 . 0.9500 ?
C39 H39 . 0.9500 ?

loop_
_geom_hbond_atom_site_label_D
_geom_hbond_atom_site_label_H
_geom_hbond_atom_site_label_A
_geom_hbond_site_symmetry_D
_geom_hbond_site_symmetry_H
_geom_hbond_distance_DH
_geom_hbond_distance_HA
_geom_hbond_distance_DA
_geom_hbond_angle_DHA
_geom_hbond_publ_flag
C14 H14A N2 4_554 4_554 0.98 2.54 3.463(7) 157 y
C35 H35 N2 2_554 2_554 0.95 2.65 3.359(8) 131 y

loop_
_geom_torsion_atom_site_label_1
_geom_torsion_atom_site_label_2
_geom_torsion_atom_site_label_3
_geom_torsion_atom_site_label_4
_geom_torsion
_geom_torsion_publ_flag
C5 N1 C1 C2 -1.2(8) ?
C14 N1 C1 C2 178.4(5) ?
N1 C1 C2 C3 0.6(8) ?
C1 C2 C3 C4 0.7(7) ?
C1 C2 C3 C6 179.2(5) ?
C2 C3 C4 C5 -1.5(7) ?
C6 C3 C4 C5 -180.0(4) ?
C1 N1 C5 C4 0.4(7) ?
C14 N1 C5 C4 -179.1(5) ?
C3 C4 C5 N1 0.9(8) ?
C4 C3 C6 C7 -177.4(4) y
C2 C3 C6 C7 4.1(7) y
C3 C6 C7 C8 -179.2(5) y
C6 C7 C8 C13 -6.5(7) y
C6 C7 C8 C9 176.0(4) y
C13 C8 C9 C10 2.5(7) ?
C7 C8 C9 C10 -180.0(4) ?
C8 C9 C10 C11 -2.2(7) ?
C9 C10 C11 C12 0.5(7) ?
C9 C10 C11 C15 -178.8(4) ?
C10 C11 C12 C13 0.7(7) ?
C15 C11 C12 C13 -179.9(4) ?
C11 C12 C13 C8 -0.4(7) ?
C9 C8 C13 C12 -1.2(7) ?
C7 C8 C13 C12 -178.7(4) ?
C21 C16 C17 C18 -0.9(6) ?
B1 C16 C17 C18 171.7(4) y
C16 C17 C18 C19 -0.5(6) ?
C17 C18 C19 C20 1.5(6) ?
C18 C19 C20 C21 -1.1(7) ?
C19 C20 C21 C16 -0.4(7) ?
C17 C16 C21 C20 1.3(6) ?
B1 C16 C21 C20 -171.3(4) y
C27 C22 C23 C24 0.9(6) ?
B1 C22 C23 C24 -169.9(4) y
C22 C23 C24 C25 -1.1(6) ?
C23 C24 C25 C26 0.3(6) ?
C24 C25 C26 C27 0.5(6) ?
C25 C26 C27 C22 -0.7(6) ?
C23 C22 C27 C26 -0.1(6) ?
B1 C22 C27 C26 170.9(4) y
C33 C28 C29 C30 2.5(6) ?
B1 C28 C29 C30 177.1(4) y
C28 C29 C30 C31 -0.7(7) ?
C29 C30 C31 C32 -0.9(7) ?
C30 C31 C32 C33 0.6(7) ?
C29 C28 C33 C32 -2.8(6) ?
B1 C28 C33 C32 -177.3(4) y
C31 C32 C33 C28 1.4(7) ?
C39 C34 C35 C36 -1.2(6) ?
B1 C34 C35 C36 -173.1(4) y
C34 C35 C36 C37 0.5(7) ?
C35 C36 C37 C38 0.4(7) ?
C36 C37 C38 C39 -0.5(7) ?
C37 C38 C39 C34 -0.2(7) ?
C35 C34 C39 C38 1.0(6) ?
B1 C34 C39 C38 173.1(4) y
C23 C22 B1 C34 83.1(4) ?
C27 C22 B1 C34 -87.2(4) ?
C23 C22 B1 C16 -38.6(6) ?
C27 C22 B1 C16 151.1(3) ?
C23 C22 B1 C28 -154.3(3) ?
C27 C22 B1 C28 35.4(5) ?
C39 C34 B1 C22 -84.8(5) ?
C35 C34 B1 C22 86.6(4) ?
C39 C34 B1 C16 38.0(5) ?
C35 C34 B1 C16 -150.6(4) ?
C39 C34 B1 C28 154.3(3) ?
C35 C34 B1 C28 -34.3(6) ?
C17 C16 B1 C22 151.5(3) ?
C21 C16 B1 C22 -36.5(6) ?
C17 C16 B1 C34 35.1(5) ?
C21 C16 B1 C34 -152.9(4) ?
C17 C16 B1 C28 -87.8(4) ?
C21 C16 B1 C28 84.2(4) ?
C33 C28 B1 C22 -146.2(4) ?
C29 C28 B1 C22 39.6(5) ?
C33 C28 B1 C34 -30.2(6) ?
C29 C28 B1 C34 155.6(3) ?
C33 C28 B1 C16 91.5(4) ?
C29 C28 B1 C16 -82.7(5) ?

loop_
_cod_related_entry_id
_cod_related_entry_database
_cod_related_entry_code
1 ChemSpider 30654032
